data_2224017
loop_
_publ_author_name
'Pal, Amlan K.'
'Hanan, Garry S.'

_publ_section_title
;
 4-Bromo-<i>N</i>,<i>N</i>'-bis(4-methoxyphenyl)benzamidine
;
_journal_coeditor_code SU2139
_journal_issue 11
_journal_name_full 'Acta Crystallographica Section E'
_journal_page_first o2777
_journal_paper_doi 10.1107/S1600536809040112
_journal_volume 65
_journal_year 2009
_chemical_formula_iupac 'C21 H19 Br N2 O2'
_chemical_formula_moiety 'C21 H19 Br N2 O2'
_chemical_formula_sum 'C21 H19 Br N2 O2'
_chemical_formula_weight 411.29
_chemical_name_systematic
;
4-Bromo-<i>N</i>,<i>N</i>'-bis(4-methoxyphenyl)benzamidine
;
_space_group_IT_number 61
_symmetry_cell_setting orthorhombic
_symmetry_space_group_name_Hall '-P 2ac 2ab'
_symmetry_space_group_name_H-M 'P b c a'
_atom_sites_solution_hydrogens geom
_atom_sites_solution_primary direct
_atom_sites_solution_secondary difmap
_audit_creation_method SHELXL-97
_cell_angle_alpha 90
_cell_angle_beta 90
_cell_angle_gamma 90
_cell_formula_units_Z 8
_cell_length_a 9.2582(6)
_cell_length_b 16.8837(10)
_cell_length_c 23.9403(14)
_cell_measurement_reflns_used 36728
_cell_measurement_temperature 150
_cell_measurement_theta_max 67.85
_cell_measurement_theta_min 4.78
_cell_volume 3742.2(4)
_computing_cell_refinement 'SAINT (Bruker, 2007)'
_computing_data_collection 'APEX2 (Bruker, 2007)'
_computing_data_reduction 'SAINT (Bruker, 2007)'
_computing_molecular_graphics 'SHELXTL (Sheldrick, 2008)'
_computing_publication_material 'UdMX (Maris, 2004)'
_computing_structure_refinement 'SHELXL97 (Sheldrick, 2008)'
_computing_structure_solution 'SHELXS97 (Sheldrick, 2008)'
_diffrn_ambient_temperature 150
_diffrn_detector_area_resol_mean 8.3
_diffrn_measured_fraction_theta_full 0.996
_diffrn_measured_fraction_theta_max 0.996
_diffrn_measurement_device_type 'Bruker Microstar'
_diffrn_measurement_method \w
_diffrn_radiation_monochromator 'Helios optics'
_diffrn_radiation_source 'Rotating Anode'
_diffrn_radiation_type CuK\a
_diffrn_radiation_wavelength 1.54178
_diffrn_reflns_av_R_equivalents 0.062
_diffrn_reflns_av_sigmaI/netI 0.0182
_diffrn_reflns_limit_h_max 9
_diffrn_reflns_limit_h_min -11
_diffrn_reflns_limit_k_max 20
_diffrn_reflns_limit_k_min -19
_diffrn_reflns_limit_l_max 28
_diffrn_reflns_limit_l_min -28
_diffrn_reflns_number 52443
_diffrn_reflns_theta_full 68.12
_diffrn_reflns_theta_max 68.12
_diffrn_reflns_theta_min 5.24
_exptl_absorpt_coefficient_mu 3.133
_exptl_absorpt_correction_T_max 0.9103
_exptl_absorpt_correction_T_min 0.6101
_exptl_absorpt_correction_type multi-scan
_exptl_absorpt_process_details '(SADABS; Bruker, 2001)'
_exptl_crystal_colour Colorless
_exptl_crystal_density_diffrn 1.460
_exptl_crystal_density_method 'not measured'
_exptl_crystal_description plate
_exptl_crystal_F_000 1680
_exptl_crystal_size_max 0.14
_exptl_crystal_size_mid 0.14
_exptl_crystal_size_min 0.03
_refine_diff_density_max 0.329
_refine_diff_density_min -0.592
_refine_ls_extinction_method none
_refine_ls_goodness_of_fit_ref 1.069
_refine_ls_hydrogen_treatment constr
_refine_ls_matrix_type full
_refine_ls_number_parameters 237
_refine_ls_number_reflns 3396
_refine_ls_number_restraints 0
_refine_ls_restrained_S_all 1.069
_refine_ls_R_factor_all 0.0295
_refine_ls_R_factor_gt 0.0290
_refine_ls_shift/su_max 0.001
_refine_ls_shift/su_mean 0.000
_refine_ls_structure_factor_coef Fsqd
_refine_ls_weighting_details 'calc w=1/[\s^2^(Fo^2^)+(0.0478P)^2^+1.6131P] where P=(Fo^2^+2Fc^2^)/3'
_refine_ls_weighting_scheme calc
_refine_ls_wR_factor_gt 0.0798
_refine_ls_wR_factor_ref 0.0802
_reflns_number_gt 3299
_reflns_number_total 3396
_reflns_threshold_expression I>2\s(I)
_cod_data_source_file su2139.cif
_cod_data_source_block I
_cod_depositor_comments
;
The following automatic conversions were performed:
'_symmetry_cell_setting' value 'Orthorhombic' changed to 'orthorhombic'
according to '/home/saulius/struct/CIF-dictionaries/cif_core.dic'
dictionary named 'cif_core.dic' version 2.4.1 from
2010-06-29.

'_geom_bond_publ_flag' value 'N' changed to 'n' according to
'/home/saulius/struct/CIF-dictionaries/cif_core.dic' dictionary named
'cif_core.dic' version 2.4.1 from 2010-06-29 (23
times).

'_geom_angle_publ_flag' value 'N' changed to 'n' according to
'/home/saulius/struct/CIF-dictionaries/cif_core.dic' dictionary named
'cif_core.dic' version 2.4.1 from 2010-06-29 (32
times).

'_geom_torsion_publ_flag' value 'N' changed to 'n' according to
'/home/saulius/struct/CIF-dictionaries/cif_core.dic' dictionary named
'cif_core.dic' version 2.4.1 from 2010-06-29 (43 times).

Automatic conversion script
Id: cif_fix_enum 1527 2010-12-29 10:47:43Z saulius 

The following automatic conversions were performed:

'_symmetry_cell_setting' value 'Orthorhombic' changed to
'orthorhombic' according to
/home/saulius/struct/CIF-dictionaries/cif_core.dic dictionary named
'cif_core.dic' version 2.4.1 from 2010-06-29.

'_geom_bond_publ_flag'
value 'N' changed to 'n' according to
/home/saulius/struct/CIF-dictionaries/cif_core.dic dictionary named
'cif_core.dic' version 2.4.1 from 2010-06-29 (23
times).

'_geom_angle_publ_flag' value 'N' changed to 'n' according
to /home/saulius/struct/CIF-dictionaries/cif_core.dic dictionary
named 'cif_core.dic' version 2.4.1 from 2010-06-29 (32
times).

'_geom_torsion_publ_flag' value 'N' changed to 'n' according
to /home/saulius/struct/CIF-dictionaries/cif_core.dic dictionary
named 'cif_core.dic' version 2.4.1 from 2010-06-29 (43 times).

Automatic conversion script
Id: cif_fix_values 1715 2011-07-08 13:25:40Z adriana 
;
_cod_database_code 2224017
_cod_database_fobs_code 2224017

loop_
_symmetry_equiv_pos_as_xyz
'x, y, z'
'-x+1/2, -y, z+1/2'
'-x, y+1/2, -z+1/2'
'x+1/2, -y+1/2, -z'
'-x, -y, -z'
'x-1/2, y, -z-1/2'
'x, -y-1/2, z-1/2'
'-x-1/2, y-1/2, z'

loop_
_atom_site_type_symbol
_atom_site_label
_atom_site_fract_x
_atom_site_fract_y
_atom_site_fract_z
_atom_site_U_iso_or_equiv
_atom_site_adp_type
_atom_site_calc_flag
_atom_site_refinement_flags
_atom_site_occupancy
_atom_site_disorder_assembly
_atom_site_disorder_group
Br Br1 1.11149(2) 0.899798(11) 0.150666(8) 0.03899(10) Uani d . 1 . .
O O1 0.40209(14) 0.43856(8) 0.43426(5) 0.0390(3) Uani d . 1 . .
O O2 0.40707(14) 0.73586(8) -0.00500(5) 0.0394(3) Uani d . 1 . .
N N1 0.72340(15) 0.60992(8) 0.27898(5) 0.0276(3) Uani d . 1 . .
H H1 0.8063 0.6259 0.2930 0.033 Uiso calc R 1 . .
N N2 0.59343(16) 0.60447(8) 0.19620(6) 0.0306(3) Uani d . 1 . .
C C1 0.69482(16) 0.63517(9) 0.22578(6) 0.0252(3) Uani d . 1 . .
C C2 0.79459(16) 0.69987(9) 0.20695(6) 0.0248(3) Uani d . 1 . .
C C3 0.80061(17) 0.77121(9) 0.23594(6) 0.0296(3) Uani d . 1 . .
H H3 0.7407 0.7789 0.2677 0.035 Uiso calc R 1 . .
C C4 0.89304(17) 0.83133(10) 0.21905(7) 0.0318(4) Uani d . 1 . .
H H4 0.8963 0.8802 0.2387 0.038 Uiso calc R 1 . .
C C5 0.98037(17) 0.81875(9) 0.17299(7) 0.0285(3) Uani d . 1 . .
C C6 0.97609(18) 0.74872(10) 0.14314(7) 0.0297(3) Uani d . 1 . .
H H6 1.0365 0.7412 0.1115 0.036 Uiso calc R 1 . .
C C7 0.88162(17) 0.68942(10) 0.16033(7) 0.0269(3) Uani d . 1 . .
H H7 0.8767 0.6412 0.1399 0.032 Uiso calc R 1 . .
C C8 0.63946(17) 0.56199(9) 0.31467(6) 0.0245(3) Uani d . 1 . .
C C9 0.52398(17) 0.51543(9) 0.29732(6) 0.0266(3) Uani d . 1 . .
H H9 0.5004 0.5125 0.2588 0.032 Uiso calc R 1 . .
C C10 0.44259(18) 0.47305(9) 0.33623(7) 0.0288(3) Uani d . 1 . .
H H10 0.3637 0.4415 0.3240 0.035 Uiso calc R 1 . .
C C11 0.47627(17) 0.47678(9) 0.39259(7) 0.0284(3) Uani d . 1 . .
C C12 0.59362(18) 0.52215(10) 0.41022(7) 0.0292(3) Uani d . 1 . .
H H12 0.6182 0.5242 0.4487 0.035 Uiso calc R 1 . .
C C13 0.67413(17) 0.56419(9) 0.37168(7) 0.0270(3) Uani d . 1 . .
H H13 0.7540 0.5950 0.3840 0.032 Uiso calc R 1 . .
C C14 0.2813(2) 0.39151(11) 0.41797(9) 0.0407(4) Uani d . 1 . .
H H14A 0.2095 0.4251 0.3994 0.061 Uiso calc R 1 . .
H H14B 0.2379 0.3671 0.4511 0.061 Uiso calc R 1 . .
H H14C 0.3133 0.3500 0.3922 0.061 Uiso calc R 1 . .
C C15 0.55222(17) 0.64111(10) 0.14555(6) 0.0274(3) Uani d . 1 . .
C C16 0.49751(18) 0.71759(10) 0.14424(6) 0.0295(3) Uani d . 1 . .
H H16 0.4956 0.7479 0.1777 0.035 Uiso calc R 1 . .
C C17 0.44532(19) 0.75103(10) 0.09498(6) 0.0309(4) Uani d . 1 . .
H H17 0.4066 0.8031 0.0951 0.037 Uiso calc R 1 . .
C C18 0.45031(17) 0.70775(10) 0.04598(6) 0.0305(3) Uani d . 1 . .
C C19 0.50326(18) 0.63055(10) 0.04669(6) 0.0313(4) Uani d . 1 . .
H H19 0.5054 0.6005 0.0132 0.038 Uiso calc R 1 . .
C C20 0.55266(19) 0.59746(9) 0.09586(7) 0.0305(4) Uani d . 1 . .
H H20 0.5873 0.5445 0.0960 0.037 Uiso calc R 1 . .
C C21 0.3394(3) 0.81124(14) -0.00580(8) 0.0532(5) Uani d . 1 . .
H H21A 0.2566 0.8110 0.0197 0.080 Uiso calc R 1 . .
H H21B 0.3061 0.8230 -0.0438 0.080 Uiso calc R 1 . .
H H21C 0.4086 0.8518 0.0061 0.080 Uiso calc R 1 . .

loop_
_atom_site_aniso_label
_atom_site_aniso_U_11
_atom_site_aniso_U_22
_atom_site_aniso_U_33
_atom_site_aniso_U_12
_atom_site_aniso_U_13
_atom_site_aniso_U_23
Br1 0.03179(15) 0.02995(14) 0.05522(16) -0.00738(7) 0.00078(7) 0.01143(7)
O1 0.0405(7) 0.0416(7) 0.0348(6) -0.0134(5) 0.0058(5) 0.0085(5)
O2 0.0449(7) 0.0458(7) 0.0275(6) -0.0014(6) -0.0100(5) 0.0050(5)
N1 0.0228(7) 0.0332(7) 0.0268(6) -0.0063(5) -0.0028(5) 0.0050(5)
N2 0.0293(7) 0.0358(8) 0.0268(7) -0.0084(5) -0.0012(6) 0.0049(5)
C1 0.0225(7) 0.0276(8) 0.0256(7) -0.0012(6) 0.0017(6) 0.0018(6)
C2 0.0210(7) 0.0272(7) 0.0262(7) -0.0007(6) -0.0033(6) 0.0036(6)
C3 0.0278(8) 0.0323(8) 0.0287(7) -0.0015(7) 0.0017(6) -0.0016(6)
C4 0.0329(9) 0.0270(8) 0.0357(9) -0.0027(6) -0.0027(6) -0.0023(7)
C5 0.0232(7) 0.0259(8) 0.0365(8) -0.0026(6) -0.0039(6) 0.0082(6)
C6 0.0267(8) 0.0315(8) 0.0310(8) 0.0013(7) 0.0038(6) 0.0056(6)
C7 0.0266(8) 0.0256(8) 0.0284(7) 0.0010(6) -0.0004(6) 0.0022(6)
C8 0.0223(7) 0.0245(7) 0.0266(7) 0.0008(6) 0.0010(6) 0.0026(6)
C9 0.0277(8) 0.0240(7) 0.0282(7) -0.0002(6) -0.0012(6) 0.0000(6)
C10 0.0283(8) 0.0232(7) 0.0349(8) -0.0033(6) -0.0013(7) 0.0006(6)
C11 0.0285(8) 0.0250(7) 0.0318(8) -0.0015(6) 0.0050(6) 0.0051(6)
C12 0.0297(8) 0.0321(8) 0.0257(7) -0.0012(6) -0.0015(6) 0.0032(6)
C13 0.0222(8) 0.0291(8) 0.0297(8) -0.0020(6) -0.0026(6) 0.0018(6)
C14 0.0315(10) 0.0351(9) 0.0555(11) -0.0073(7) 0.0091(8) 0.0081(8)
C15 0.0218(8) 0.0353(9) 0.0252(7) -0.0078(7) -0.0001(6) 0.0042(6)
C16 0.0259(8) 0.0357(9) 0.0268(7) -0.0033(7) -0.0001(6) -0.0035(6)
C17 0.0268(9) 0.0339(9) 0.0319(8) -0.0009(6) -0.0015(6) 0.0011(7)
C18 0.0244(8) 0.0397(9) 0.0275(8) -0.0064(7) -0.0026(6) 0.0044(6)
C19 0.0313(8) 0.0372(9) 0.0254(7) -0.0053(7) 0.0001(6) -0.0028(6)
C20 0.0280(9) 0.0319(9) 0.0316(8) -0.0036(6) 0.0007(7) -0.0002(6)
C21 0.0551(12) 0.0662(14) 0.0383(10) 0.0196(11) -0.0079(9) 0.0126(9)

loop_
_atom_type_symbol
_atom_type_description
_atom_type_scat_dispersion_real
_atom_type_scat_dispersion_imag
_atom_type_scat_source
C C 0.0181 0.0091 'International Tables Vol C Tables 4.2.6.8 and 6.1.1.4'
H H 0.0000 0.0000 'International Tables Vol C Tables 4.2.6.8 and 6.1.1.4'
N N 0.0311 0.0180 'International Tables Vol C Tables 4.2.6.8 and 6.1.1.4'
O O 0.0492 0.0322 'International Tables Vol C Tables 4.2.6.8 and 6.1.1.4'
Br Br -0.6763 1.2805 'International Tables Vol C Tables 4.2.6.8 and 6.1.1.4'

loop_
_geom_angle_atom_site_label_1
_geom_angle_atom_site_label_2
_geom_angle_atom_site_label_3
_geom_angle_site_symmetry_1
_geom_angle_site_symmetry_2
_geom_angle_site_symmetry_3
_geom_angle
_geom_angle_publ_flag
C11 O1 C14 . . . 117.11(14) n
C18 O2 C21 . . . 116.88(14) n
C1 N1 C8 . . . 129.49(13) n
C1 N1 H1 . . . 115.3 ?
C8 N1 H1 . . . 115.3 ?
C1 N2 C15 . . . 119.55(14) n
N2 C1 N1 . . . 121.89(14) n
N2 C1 C2 . . . 125.31(14) n
N1 C1 C2 . . . 112.80(13) n
C7 C2 C3 . . . 119.20(14) n
C7 C2 C1 . . . 120.45(14) n
C3 C2 C1 . . . 120.35(14) n
C4 C3 C2 . . . 120.83(15) n
C4 C3 H3 . . . 119.6 ?
C2 C3 H3 . . . 119.6 ?
C5 C4 C3 . . . 118.70(15) n
C5 C4 H4 . . . 120.6 ?
C3 C4 H4 . . . 120.6 ?
C6 C5 C4 . . . 121.78(15) n
C6 C5 BR1 . . . 119.18(12) n
C4 C5 BR1 . . . 119.04(12) n
C5 C6 C7 . . . 118.73(15) n
C5 C6 H6 . . . 120.6 ?
C7 C6 H6 . . . 120.6 ?
C2 C7 C6 . . . 120.74(15) n
C2 C7 H7 . . . 119.6 ?
C6 C7 H7 . . . 119.6 ?
C9 C8 C13 . . . 118.79(14) n
C9 C8 N1 . . . 124.55(14) n
C13 C8 N1 . . . 116.63(14) n
C8 C9 C10 . . . 120.38(14) n
C8 C9 H9 . . . 119.8 ?
C10 C9 H9 . . . 119.8 ?
C11 C10 C9 . . . 120.32(15) n
C11 C10 H10 . . . 119.8 ?
C9 C10 H10 . . . 119.8 ?
O1 C11 C10 . . . 125.00(15) n
O1 C11 C12 . . . 115.35(14) n
C10 C11 C12 . . . 119.65(14) n
C13 C12 C11 . . . 120.01(15) n
C13 C12 H12 . . . 120 ?
C11 C12 H12 . . . 120 ?
C12 C13 C8 . . . 120.83(14) n
C12 C13 H13 . . . 119.6 ?
C8 C13 H13 . . . 119.6 ?
O1 C14 H14A . . . 109.5 ?
O1 C14 H14B . . . 109.5 ?
H14A C14 H14B . . . 109.5 ?
O1 C14 H14C . . . 109.5 ?
H14A C14 H14C . . . 109.5 ?
H14B C14 H14C . . . 109.5 ?
C16 C15 C20 . . . 118.17(14) n
C16 C15 N2 . . . 121.68(14) n
C20 C15 N2 . . . 119.86(16) n
C15 C16 C17 . . . 121.51(15) n
C15 C16 H16 . . . 119.2 ?
C17 C16 H16 . . . 119.2 ?
C18 C17 C16 . . . 119.47(16) n
C18 C17 H17 . . . 120.3 ?
C16 C17 H17 . . . 120.3 ?
O2 C18 C17 . . . 124.27(16) n
O2 C18 C19 . . . 115.98(15) n
C17 C18 C19 . . . 119.74(15) n
C20 C19 C18 . . . 120.37(15) n
C20 C19 H19 . . . 119.8 ?
C18 C19 H19 . . . 119.8 ?
C19 C20 C15 . . . 120.70(15) n
C19 C20 H20 . . . 119.7 ?
C15 C20 H20 . . . 119.7 ?
O2 C21 H21A . . . 109.5 ?
O2 C21 H21B . . . 109.5 ?
H21A C21 H21B . . . 109.5 ?
O2 C21 H21C . . . 109.5 ?
H21A C21 H21C . . . 109.5 ?
H21B C21 H21C . . . 109.5 ?

loop_
_geom_bond_atom_site_label_1
_geom_bond_atom_site_label_2
_geom_bond_site_symmetry_1
_geom_bond_site_symmetry_2
_geom_bond_distance
_geom_bond_publ_flag
Br1 C5 . . 1.9057(15) n
O1 C11 . . 1.3723(19) n
O1 C14 . . 1.426(2) n
O2 C18 . . 1.369(2) n
O2 C21 . . 1.419(3) n
N1 C1 . . 1.3689(19) n
N1 C8 . . 1.410(2) n
N1 H1 . . 0.88 ?
N2 C1 . . 1.285(2) n
N2 C15 . . 1.414(2) n
C1 C2 . . 1.500(2) n
C2 C7 . . 1.388(2) n
C2 C3 . . 1.391(2) n
C3 C4 . . 1.388(2) n
C3 H3 . . 0.95 ?
C4 C5 . . 1.384(2) n
C4 H4 . . 0.95 ?
C5 C6 . . 1.382(2) n
C6 C7 . . 1.392(2) n
C6 H6 . . 0.95 ?
C7 H7 . . 0.95 ?
C8 C9 . . 1.390(2) n
C8 C13 . . 1.403(2) n
C9 C10 . . 1.396(2) n
C9 H9 . . 0.95 ?
C10 C11 . . 1.386(2) n
C10 H10 . . 0.95 ?
C11 C12 . . 1.395(2) n
C12 C13 . . 1.382(2) n
C12 H12 . . 0.95 ?
C13 H13 . . 0.95 ?
C14 H14a . . 0.98 ?
C14 H14b . . 0.98 ?
C14 H14c . . 0.98 ?
C15 C16 . . 1.387(3) n
C15 C20 . . 1.399(2) n
C16 C17 . . 1.394(2) n
C16 H16 . . 0.95 ?
C17 C18 . . 1.383(2) n
C17 H17 . . 0.95 ?
C18 C19 . . 1.393(2) n
C19 C20 . . 1.381(2) n
C19 H19 . . 0.95 ?
C20 H20 . . 0.95 ?
C21 H21a . . 0.98 ?
C21 H21b . . 0.98 ?
C21 H21c . . 0.98 ?

loop_
_geom_hbond_atom_site_label_D
_geom_hbond_atom_site_label_H
_geom_hbond_atom_site_label_A
_geom_hbond_site_symmetry_A
_geom_hbond_distance_DH
_geom_hbond_distance_HA
_geom_hbond_distance_DA
_geom_hbond_angle_DHA
N1 H1 N2 6_656 0.88 2.70 3.478(2) 149
C14 H14B O2 2_565 0.98 2.43 3.327(2) 151
C7 H7 Cg2 6_555 0.95 2.67 3.3282(18) 127
C13 H13 Cg3 6_555 0.95 2.69 3.6307(17) 171

loop_
_geom_torsion_atom_site_label_1
_geom_torsion_atom_site_label_2
_geom_torsion_atom_site_label_3
_geom_torsion_atom_site_label_4
_geom_torsion_site_symmetry_1
_geom_torsion_site_symmetry_2
_geom_torsion_site_symmetry_3
_geom_torsion_site_symmetry_4
_geom_torsion
_geom_torsion_publ_flag
C15 N2 C1 N1 . . . . 169.37(15) n
C15 N2 C1 C2 . . . . -11.6(2) n
C8 N1 C1 N2 . . . . -13.9(3) n
C8 N1 C1 C2 . . . . 166.90(14) n
N2 C1 C2 C7 . . . . -58.9(2) n
N1 C1 C2 C7 . . . . 120.22(16) n
N2 C1 C2 C3 . . . . 120.87(18) n
N1 C1 C2 C3 . . . . -59.99(19) n
C7 C2 C3 C4 . . . . -0.5(2) n
C1 C2 C3 C4 . . . . 179.68(14) n
C2 C3 C4 C5 . . . . -0.6(2) n
C3 C4 C5 C6 . . . . 1.0(2) n
C3 C4 C5 BR1 . . . . -178.30(12) n
C4 C5 C6 C7 . . . . -0.3(2) n
BR1 C5 C6 C7 . . . . 178.98(12) n
C3 C2 C7 C6 . . . . 1.2(2) n
C1 C2 C7 C6 . . . . -178.98(14) n
C5 C6 C7 C2 . . . . -0.8(2) n
C1 N1 C8 C9 . . . . 16.0(3) n
C1 N1 C8 C13 . . . . -162.04(15) n
C13 C8 C9 C10 . . . . 1.3(2) n
N1 C8 C9 C10 . . . . -176.71(15) n
C8 C9 C10 C11 . . . . -0.2(2) n
C14 O1 C11 C10 . . . . 0.0(2) n
C14 O1 C11 C12 . . . . 180.00(15) n
C9 C10 C11 O1 . . . . 178.93(15) n
C9 C10 C11 C12 . . . . -1.1(2) n
O1 C11 C12 C13 . . . . -178.87(15) n
C10 C11 C12 C13 . . . . 1.1(2) n
C11 C12 C13 C8 . . . . 0.0(2) n
C9 C8 C13 C12 . . . . -1.2(2) n
N1 C8 C13 C12 . . . . 176.93(15) n
C1 N2 C15 C16 . . . . -61.3(2) n
C1 N2 C15 C20 . . . . 125.04(17) n
C20 C15 C16 C17 . . . . -0.6(2) n
N2 C15 C16 C17 . . . . -174.34(15) n
C15 C16 C17 C18 . . . . -1.2(3) n
C21 O2 C18 C17 . . . . -6.8(2) n
C21 O2 C18 C19 . . . . 173.81(17) n
C16 C17 C18 O2 . . . . -177.47(15) n
C16 C17 C18 C19 . . . . 1.9(2) n
O2 C18 C19 C20 . . . . 178.51(15) n
C17 C18 C19 C20 . . . . -0.9(2) n
C18 C19 C20 C15 . . . . -0.9(3) n
C16 C15 C20 C19 . . . . 1.6(2) n
N2 C15 C20 C19 . . . . 175.47(15) n

loop_
_cod_related_entry_id
_cod_related_entry_database
_cod_related_entry_code
1 ChemSpider 24743458
